data_4501944
loop_
_publ_author_name
'Momose, Aaron Alexander'
'Bosch, Eric'

_publ_section_title
;
 Serendipity in the Crystallization of a Series of
 C-Alkylcalix[4]resorcinarenes from Alcoholic Solvents
;
_journal_issue 9
_journal_name_full 'Crystal Growth &amp; Design'
_journal_page_first 4043
_journal_paper_doi 10.1021/cg100737c
_journal_volume 10
_journal_year 2010
_chemical_formula_sum 'C100 H144 O20'
_chemical_formula_weight 1666.15
_chemical_name_common
; 
C-Pentylresorcinarene complex with methanol 
;
_chemical_name_systematic
; 
 ? 
;
_space_group_IT_number 15
_space_group_name_Hall '-C 2yc'
_symmetry_cell_setting monoclinic
_symmetry_space_group_name_Hall '-C 2yc'
_symmetry_space_group_name_H-M 'C 1 2/c 1'
_atom_sites_solution_hydrogens geom
_atom_sites_solution_primary direct
_atom_sites_solution_secondary difmap
_audit_creation_method SHELXL-97
_cell_angle_alpha 90.00
_cell_angle_beta 90.126(2)
_cell_angle_gamma 90.00
_cell_formula_units_Z 2
_cell_length_a 13.9179(14)
_cell_length_b 23.2095(14)
_cell_length_c 14.5750(10)
_cell_measurement_reflns_used 3062
_cell_measurement_temperature 173(2)
_cell_measurement_theta_max 26.03
_cell_measurement_theta_min 2.24
_cell_volume 4708.1(6)
_computing_cell_refinement 'Bruker SMART'
_computing_data_reduction 'Bruker SAINT'
_computing_structure_refinement 'SHELXL-97 (Sheldrick, 1997)'
_computing_structure_solution 'SHELXS-97 (Sheldrick, 1990)'
_diffrn_ambient_temperature 173(2)
_diffrn_detector_area_resol_mean 8.3660
_diffrn_measured_fraction_theta_full 1.000
_diffrn_measured_fraction_theta_max 1.000
_diffrn_measurement_device_type 'CCD area detector'
_diffrn_measurement_method 'phi and omega scans'
_diffrn_radiation_monochromator graphite
_diffrn_radiation_source 'fine-focus sealed tube'
_diffrn_radiation_type MoK\a
_diffrn_radiation_wavelength 0.71073
_diffrn_reflns_av_R_equivalents 0.0564
_diffrn_reflns_av_sigmaI/netI 0.0354
_diffrn_reflns_limit_h_max 16
_diffrn_reflns_limit_h_min -16
_diffrn_reflns_limit_k_max 27
_diffrn_reflns_limit_k_min -27
_diffrn_reflns_limit_l_max 17
_diffrn_reflns_limit_l_min -17
_diffrn_reflns_number 25186
_diffrn_reflns_theta_full 25.00
_diffrn_reflns_theta_max 25.00
_diffrn_reflns_theta_min 1.71
_exptl_absorpt_coefficient_mu 0.080
_exptl_absorpt_correction_T_max 0.9881
_exptl_absorpt_correction_T_min 0.9588
_exptl_absorpt_correction_type multi-scan
_exptl_absorpt_process_details 'SADABS V2008/1 (Bruker AXS)'
_exptl_crystal_colour colourless
_exptl_crystal_density_diffrn 1.175
_exptl_crystal_density_method 'not measured'
_exptl_crystal_description irregular
_exptl_crystal_F_000 1808
_exptl_crystal_size_max 0.53
_exptl_crystal_size_mid 0.34
_exptl_crystal_size_min 0.15
_refine_diff_density_max 0.326
_refine_diff_density_min -0.232
_refine_diff_density_rms 0.042
_refine_ls_extinction_method none
_refine_ls_goodness_of_fit_ref 1.030
_refine_ls_hydrogen_treatment mixed
_refine_ls_matrix_type full
_refine_ls_number_parameters 341
_refine_ls_number_reflns 4158
_refine_ls_number_restraints 16
_refine_ls_restrained_S_all 1.047
_refine_ls_R_factor_all 0.0794
_refine_ls_R_factor_gt 0.0471
_refine_ls_shift/su_max 0.000
_refine_ls_shift/su_mean 0.000
_refine_ls_structure_factor_coef Fsqd
_refine_ls_weighting_details 'calc w=1/[\s^2^(Fo^2^)+(0.0452P)^2^+5.3324P] where P=(Fo^2^+2Fc^2^)/3'
_refine_ls_weighting_scheme calc
_refine_ls_wR_factor_gt 0.1064
_refine_ls_wR_factor_ref 0.1284
_reflns_number_gt 2770
_reflns_number_total 4158
_reflns_threshold_expression >2sigma(I)
_cod_data_source_file cg100737c_si_001.cif
_cod_data_source_block com09
_cod_depositor_comments
;
The following automatic conversions were performed:

'_symmetry_cell_setting' value 'Monoclinic' changed to 'monoclinic'
according to /home/saulius/struct/CIF-dictionaries/cif_core.dic
dictionary named 'cif_core.dic' version 2.4.2 from 2011-04-26.

Automatic conversion script
Id: cif_fix_values 1715 2011-07-08 13:25:40Z adriana 
;
_cod_original_sg_symbol_H-M C2/c
_cod_database_code 4501944

loop_
_symmetry_equiv_pos_as_xyz
'x, y, z'
'-x, y, -z+1/2'
'x+1/2, y+1/2, z'
'-x+1/2, y+1/2, -z+1/2'
'-x, -y, -z'
'x, -y, z-1/2'
'-x+1/2, -y+1/2, -z'
'x+1/2, -y+1/2, z-1/2'

loop_
_atom_site_label
_atom_site_type_symbol
_atom_site_fract_x
_atom_site_fract_y
_atom_site_fract_z
_atom_site_U_iso_or_equiv
_atom_site_adp_type
_atom_site_occupancy
_atom_site_symmetry_multiplicity
_atom_site_calc_flag
_atom_site_refinement_flags
_atom_site_disorder_assembly
_atom_site_disorder_group
O1 O 0.22567(12) 0.43973(7) 0.50588(11) 0.0390(4) Uani 1 1 d D . .
C1 C 0.17577(15) 0.34675(9) 0.30980(14) 0.0290(5) Uani 1 1 d . . .
H1 H 0.1386 0.3137 0.2948 0.035 Uiso 1 1 calc R . .
O2 O 0.34028(13) 0.44681(9) 0.19910(12) 0.0521(5) Uani 1 1 d D . .
C2 C 0.17075(15) 0.36759(9) 0.39904(14) 0.0284(5) Uani 1 1 d . . .
O3 O 0.25920(11) 0.44632(7) 0.02971(11) 0.0385(4) Uani 1 1 d D . .
C3 C 0.22477(15) 0.41672(9) 0.41843(14) 0.0304(5) Uani 1 1 d . . .
O4 O -0.05644(13) 0.43121(8) -0.09354(12) 0.0456(5) Uani 1 1 d D . .
C4 C 0.28031(16) 0.44289(10) 0.35193(15) 0.0359(5) Uani 1 1 d . . .
H4 H 0.3163 0.4765 0.3665 0.043 Uiso 1 1 calc R . .
O5 O 0.5000 0.50353(14) 0.2500 0.0707(9) Uani 1 2 d SD . .
C5 C 0.28350(16) 0.42028(10) 0.26435(15) 0.0352(5) Uani 1 1 d . . .
O6 O 0.0000 0.52094(13) 0.2500 0.0722(9) Uani 1 2 d SD . .
C6 C 0.23165(15) 0.37106(9) 0.24122(14) 0.0291(5) Uani 1 1 d . . .
C7 C 0.23579(15) 0.34561(9) 0.14486(14) 0.0305(5) Uani 1 1 d . . .
H7 H 0.2980 0.3586 0.1176 0.037 Uiso 1 1 calc R . .
C8 C 0.15624(15) 0.37006(9) 0.08385(14) 0.0277(5) Uani 1 1 d . . .
C9 C 0.17133(15) 0.41793(9) 0.02798(14) 0.0305(5) Uani 1 1 d . . .
C10 C 0.10053(16) 0.43816(10) -0.03070(15) 0.0332(5) Uani 1 1 d . . .
H10 H 0.1128 0.4702 -0.0695 0.040 Uiso 1 1 calc R . .
C11 C 0.01181(15) 0.41137(10) -0.03236(14) 0.0316(5) Uani 1 1 d . . .
C12 C -0.00930(15) 0.36515(9) 0.02525(14) 0.0287(5) Uani 1 1 d . . .
C13 C 0.06472(15) 0.34599(9) 0.08200(14) 0.0288(5) Uani 1 1 d . . .
H13 H 0.0519 0.3146 0.1219 0.035 Uiso 1 1 calc R . .
C14 C 0.23797(16) 0.27952(9) 0.14430(15) 0.0338(5) Uani 1 1 d . . .
H14A H 0.1781 0.2649 0.1726 0.041 Uiso 1 1 calc R . .
H14B H 0.2394 0.2659 0.0799 0.041 Uiso 1 1 calc R . .
C15 C 0.32367(17) 0.25432(10) 0.19538(18) 0.0428(6) Uani 1 1 d . . .
H15A H 0.3200 0.2660 0.2606 0.051 Uiso 1 1 calc R . .
H15B H 0.3834 0.2708 0.1696 0.051 Uiso 1 1 calc R . .
C16 C 0.32951(19) 0.18888(11) 0.1903(2) 0.0513(7) Uani 1 1 d . . .
H16A H 0.3941 0.1764 0.2109 0.062 Uiso 1 1 calc R . .
H16B H 0.3216 0.1767 0.1256 0.062 Uiso 1 1 calc R . .
C17 C 0.2529(2) 0.15836(12) 0.2493(3) 0.0703(9) Uani 1 1 d . . .
H17A H 0.2614 0.1700 0.3142 0.084 Uiso 1 1 calc R . .
H17B H 0.1883 0.1712 0.2294 0.084 Uiso 1 1 calc R . .
C18 C 0.2583(2) 0.09381(14) 0.2429(2) 0.0777(10) Uani 1 1 d . . .
H18A H 0.2405 0.0816 0.1808 0.117 Uiso 1 1 calc R . .
H18B H 0.2140 0.0766 0.2873 0.117 Uiso 1 1 calc R . .
H18C H 0.3240 0.0811 0.2564 0.117 Uiso 1 1 calc R . .
C19 C -0.10955(15) 0.33832(9) 0.02765(15) 0.0316(5) Uani 1 1 d . . .
H19 H -0.1403 0.3474 -0.0327 0.038 Uiso 1 1 calc R . .
C20 C -0.10744(17) 0.27250(9) 0.03552(16) 0.0386(6) Uani 1 1 d . . .
H20A H -0.0723 0.2616 0.0920 0.046 Uiso 1 1 calc R A 1
H20B H -0.1741 0.2580 0.0410 0.046 Uiso 1 1 calc R A 1
C25 C 0.0000 0.46167(16) 0.2500 0.0615(11) Uani 1 2 d S . .
H25A H -0.0657 0.4476 0.2587 0.092 Uiso 0.50 1 calc PR . .
H25B H 0.0409 0.4476 0.3000 0.092 Uiso 0.50 1 calc PR . .
H25C H 0.0248 0.4476 0.1913 0.092 Uiso 0.50 1 calc PR . .
C26 C 0.5000 0.5627(2) 0.2500 0.123(3) Uani 1 2 d S . .
H26A H 0.4338 0.5768 0.2551 0.184 Uiso 0.50 1 calc PR . .
H26B H 0.5283 0.5768 0.1927 0.184 Uiso 0.50 1 calc PR . .
H26C H 0.5378 0.5768 0.3022 0.184 Uiso 0.50 1 calc PR . .
C21A C -0.0598(2) 0.24411(11) -0.0463(2) 0.0592(8) Uani 0.820(6) 1 d PD B 1
H21A H -0.0898 0.2601 -0.1025 0.071 Uiso 0.820(6) 1 calc PR B 1
H21B H 0.0085 0.2562 -0.0467 0.071 Uiso 0.820(6) 1 calc PR B 1
C22A C -0.0621(3) 0.18004(15) -0.0540(3) 0.0538(11) Uani 0.820(6) 1 d PD B 1
H22A H -0.0410 0.1688 -0.1163 0.065 Uiso 0.820(6) 1 calc PR B 1
H22B H -0.1291 0.1666 -0.0460 0.065 Uiso 0.820(6) 1 calc PR B 1
C23A C 0.0013(3) 0.15052(15) 0.0160(3) 0.0649(13) Uani 0.820(6) 1 d PD B 1
H23A H -0.0198 0.1617 0.0784 0.078 Uiso 0.820(6) 1 calc PR B 1
H23B H 0.0683 0.1639 0.0081 0.078 Uiso 0.820(6) 1 calc PR B 1
C24A C -0.0016(4) 0.08431(19) 0.0075(5) 0.0885(17) Uani 0.820(6) 1 d PD B 1
H24A H -0.0663 0.0705 0.0221 0.133 Uiso 0.820(6) 1 calc PR B 1
H24B H 0.0447 0.0673 0.0502 0.133 Uiso 0.820(6) 1 calc PR B 1
H24C H 0.0148 0.0731 -0.0554 0.133 Uiso 0.820(6) 1 calc PR B 1
C21B C -0.0598(2) 0.24411(11) -0.0463(2) 0.0592(8) Uani 0.180(6) 1 d PD B 2
H21C H 0.0061 0.2585 -0.0576 0.071 Uiso 0.180(6) 1 calc PR B 2
H21D H -0.0988 0.2467 -0.1031 0.071 Uiso 0.180(6) 1 calc PR B 2
C22B C -0.0616(10) 0.1743(5) 0.0036(10) 0.031(4) Uani 0.180(6) 1 d PD B 2
H22C H -0.0194 0.1732 0.0583 0.037 Uiso 0.180(6) 1 calc PR B 2
H22D H -0.1277 0.1641 0.0225 0.037 Uiso 0.180(6) 1 calc PR B 2
C23B C -0.0250(11) 0.1315(5) -0.0703(9) 0.045(5) Uani 0.180(6) 1 d PD B 2
H23C H -0.0715 0.1309 -0.1218 0.054 Uiso 0.180(6) 1 calc PR B 2
H23D H 0.0369 0.1459 -0.0946 0.054 Uiso 0.180(6) 1 calc PR B 2
C24B C -0.0106(18) 0.0696(8) -0.0357(15) 0.066(7) Uiso 0.180(6) 1 d PD B 2
H24F H 0.0143 0.0456 -0.0856 0.100 Uiso 0.180(6) 1 calc PR B 2
H24D H -0.0722 0.0541 -0.0147 0.100 Uiso 0.180(6) 1 calc PR B 2
H24E H 0.0353 0.0696 0.0154 0.100 Uiso 0.180(6) 1 calc PR B 2
H1O H 0.237(3) 0.4770(10) 0.512(3) 0.040(14) Uiso 0.50 1 d PD C 1
H4O H -0.1169(18) 0.430(2) -0.076(4) 0.053(17) Uiso 0.50 1 d PD D 1
H3O H 0.254(3) 0.4826(10) 0.013(3) 0.029(12) Uiso 0.50 1 d PD E 1
H5O H 0.459(5) 0.482(3) 0.218(5) 0.11(3) Uiso 0.50 1 d PD F 1
H2O H 0.309(4) 0.450(2) 0.145(2) 0.057(17) Uiso 0.50 1 d PD G 1
H6O H -0.006(6) 0.546(2) 0.294(4) 0.10(3) Uiso 0.50 1 d PD H 1
H3O' H 0.294(4) 0.435(2) 0.078(3) 0.063(18) Uiso 0.50 1 d PD I 2
H2O' H 0.394(3) 0.460(3) 0.226(4) 0.08(2) Uiso 0.50 1 d PD J 2
H4O' H -0.059(9) 0.444(5) -0.151(3) 0.21(6) Uiso 0.50 1 d PD K 2
H1O' H 0.166(2) 0.433(3) 0.524(5) 0.10(3) Uiso 0.50 1 d PD L 2

loop_
_atom_site_aniso_label
_atom_site_aniso_U_11
_atom_site_aniso_U_22
_atom_site_aniso_U_33
_atom_site_aniso_U_23
_atom_site_aniso_U_13
_atom_site_aniso_U_12
O1 0.0425(11) 0.0368(10) 0.0376(9) -0.0116(8) -0.0090(8) 0.0002(8)
C1 0.0280(11) 0.0269(11) 0.0321(12) 0.0003(9) -0.0057(9) 0.0004(9)
O2 0.0483(12) 0.0672(13) 0.0406(11) 0.0144(9) -0.0070(9) -0.0239(10)
C2 0.0256(11) 0.0293(12) 0.0302(12) 0.0013(9) -0.0045(9) 0.0051(9)
O3 0.0319(9) 0.0371(10) 0.0464(10) 0.0100(8) -0.0066(8) -0.0047(8)
C3 0.0306(12) 0.0317(12) 0.0288(12) -0.0022(10) -0.0057(9) 0.0037(10)
O4 0.0412(11) 0.0569(12) 0.0385(10) 0.0055(9) -0.0142(8) 0.0058(9)
C4 0.0361(13) 0.0336(13) 0.0380(13) -0.0002(10) -0.0080(10) -0.0076(10)
O5 0.066(2) 0.0518(19) 0.094(2) 0.000 -0.0275(18) 0.000
C5 0.0331(12) 0.0390(13) 0.0334(13) 0.0060(10) -0.0043(10) -0.0069(10)
O6 0.082(2) 0.0369(17) 0.097(3) 0.000 0.001(2) 0.000
C6 0.0284(12) 0.0290(12) 0.0298(12) 0.0014(9) -0.0040(9) 0.0024(9)
C7 0.0278(12) 0.0324(12) 0.0314(12) 0.0017(10) -0.0012(9) 0.0000(10)
C8 0.0308(12) 0.0271(11) 0.0250(11) -0.0035(9) -0.0014(9) 0.0000(9)
C9 0.0298(12) 0.0324(12) 0.0293(11) -0.0006(10) -0.0002(9) -0.0025(10)
C10 0.0371(13) 0.0340(12) 0.0284(12) 0.0044(10) -0.0003(10) -0.0011(10)
C11 0.0320(12) 0.0365(13) 0.0264(11) 0.0005(10) -0.0031(9) 0.0030(10)
C12 0.0326(12) 0.0291(12) 0.0244(11) -0.0048(9) -0.0021(9) 0.0000(9)
C13 0.0346(12) 0.0263(11) 0.0254(11) -0.0016(9) 0.0001(9) 0.0009(10)
C14 0.0396(13) 0.0309(12) 0.0308(12) -0.0013(10) 0.0006(10) 0.0033(10)
C15 0.0370(14) 0.0399(14) 0.0513(15) 0.0059(12) 0.0035(11) 0.0083(11)
C16 0.0463(16) 0.0422(15) 0.0655(18) 0.0038(13) 0.0009(13) 0.0131(13)
C17 0.0590(19) 0.0429(17) 0.109(3) 0.0114(17) -0.0069(18) 0.0067(14)
C18 0.076(2) 0.065(2) 0.093(3) 0.0149(19) -0.0084(19) 0.0058(18)
C19 0.0320(12) 0.0338(12) 0.0291(12) -0.0020(10) -0.0061(9) -0.0021(10)
C20 0.0359(13) 0.0322(13) 0.0479(14) -0.0058(11) -0.0057(11) -0.0045(10)
C25 0.089(3) 0.039(2) 0.057(3) 0.000 0.009(2) 0.000
C26 0.074(4) 0.069(4) 0.225(8) 0.000 -0.020(4) 0.000
C21A 0.0684(19) 0.0491(17) 0.0600(18) -0.0261(14) -0.0098(15) 0.0033(14)
C22A 0.063(2) 0.046(2) 0.052(3) -0.022(2) -0.002(2) -0.0049(17)
C23A 0.071(3) 0.044(2) 0.080(3) -0.0068(19) 0.003(2) 0.002(2)
C24A 0.073(3) 0.063(3) 0.129(5) -0.005(3) 0.006(3) 0.014(2)
C21B 0.0684(19) 0.0491(17) 0.0600(18) -0.0261(14) -0.0098(15) 0.0033(14)
C22B 0.031(8) 0.033(8) 0.029(8) -0.024(7) -0.002(7) 0.008(6)
C23B 0.054(9) 0.022(7) 0.058(10) -0.021(7) 0.016(7) 0.001(6)

loop_
_atom_type_symbol
_atom_type_description
_atom_type_scat_dispersion_real
_atom_type_scat_dispersion_imag
_atom_type_scat_source
C C 0.0033 0.0016 'International Tables Vol C Tables 4.2.6.8 and 6.1.1.4'
H H 0.0000 0.0000 'International Tables Vol C Tables 4.2.6.8 and 6.1.1.4'
O O 0.0106 0.0060 'International Tables Vol C Tables 4.2.6.8 and 6.1.1.4'

loop_
_geom_angle_atom_site_label_1
_geom_angle_atom_site_label_2
_geom_angle_atom_site_label_3
_geom_angle
_geom_angle_site_symmetry_1
_geom_angle_site_symmetry_3
C6 C1 C2 124.2(2) . .
C1 C2 C3 116.5(2) . .
C1 C2 C19 121.96(19) . 2
C3 C2 C19 121.55(19) . 2
C4 C3 O1 118.2(2) . .
C4 C3 C2 121.3(2) . .
O1 C3 C2 120.4(2) . .
C5 C4 C3 120.0(2) . .
C4 C5 O2 119.1(2) . .
C4 C5 C6 121.2(2) . .
O2 C5 C6 119.7(2) . .
C1 C6 C5 116.8(2) . .
C1 C6 C7 121.89(19) . .
C5 C6 C7 121.35(19) . .
C6 C7 C8 111.31(17) . .
C6 C7 C14 113.14(17) . .
C8 C7 C14 112.50(17) . .
C13 C8 C9 116.61(19) . .
C13 C8 C7 121.63(19) . .
C9 C8 C7 121.76(19) . .
C10 C9 O3 118.38(19) . .
C10 C9 C8 121.5(2) . .
O3 C9 C8 120.08(19) . .
C11 C10 C9 119.5(2) . .
O4 C11 C10 118.3(2) . .
O4 C11 C12 120.0(2) . .
C10 C11 C12 121.66(19) . .
C13 C12 C11 116.54(19) . .
C13 C12 C19 122.04(19) . .
C11 C12 C19 121.39(19) . .
C8 C13 C12 124.0(2) . .
C15 C14 C7 113.40(19) . .
C14 C15 C16 113.7(2) . .
C15 C16 C17 113.2(2) . .
C18 C17 C16 112.8(3) . .
C2 C19 C12 110.20(17) 2 .
C2 C19 C20 113.68(18) 2 .
C12 C19 C20 112.99(18) . .
C21A C20 C19 112.5(2) . .
C22A C21A C20 118.8(3) . .
C21A C22A C23A 112.9(3) . .
C22A C23A C24A 112.4(4) . .
C24B C23B C22B 114.4(13) . .

loop_
_geom_bond_atom_site_label_1
_geom_bond_atom_site_label_2
_geom_bond_distance
_geom_bond_site_symmetry_2
O1 C3 1.382(3) .
C1 C6 1.388(3) .
C1 C2 1.390(3) .
O2 C5 1.383(3) .
C2 C3 1.395(3) .
C2 C19 1.527(3) 2
O3 C9 1.389(3) .
C3 C4 1.382(3) .
O4 C11 1.380(3) .
C4 C5 1.381(3) .
O5 C26 1.373(6) .
C5 C6 1.392(3) .
O6 C25 1.376(5) .
C6 C7 1.525(3) .
C7 C8 1.528(3) .
C7 C14 1.534(3) .
C8 C13 1.391(3) .
C8 C9 1.394(3) .
C9 C10 1.385(3) .
C10 C11 1.383(3) .
C11 C12 1.394(3) .
C12 C13 1.393(3) .
C12 C19 1.528(3) .
C14 C15 1.522(3) .
C15 C16 1.523(3) .
C16 C17 1.544(4) .
C17 C18 1.503(4) .
C19 C2 1.527(3) 2
C19 C20 1.532(3) .
C20 C21A 1.517(3) .
C21A C22A 1.492(4) .
C22A C23A 1.512(6) .
C23A C24A 1.542(6) .
C22B C23B 1.552(14) .
C23B C24B 1.536(17) .
